data_4082819
loop_
_publ_author_name
'Speck, J. Matth\"aus'
'Korb, Marcus'
'R\"uffer, Tobias'
'Hildebrandt, Alexander'
'Lang, Heinrich'

_publ_section_title
;
 Substituent Influence on Charge Transfer Interactions in
 \a,\a&#x2032;-Diferrocenylthiophenes
;
_journal_issue 18
_journal_name_full Organometallics
_journal_page_first 4813
_journal_paper_doi 10.1021/om500062h
_journal_volume 33
_journal_year 2014
_chemical_formula_moiety 'C26 H22 Fe2 O2 S'
_chemical_formula_sum 'C26 H22 Fe2 O2 S'
_chemical_formula_weight 510.20
_chemical_name_systematic
; 
 ? 
;
_space_group_IT_number 13
_symmetry_cell_setting monoclinic
_symmetry_space_group_name_Hall '-P 2yac'
_symmetry_space_group_name_H-M 'P 1 2/n 1'
_atom_sites_solution_hydrogens geom
_atom_sites_solution_primary direct
_atom_sites_solution_secondary difmap
_audit_creation_method SHELXL-97
_cell_angle_alpha 90.00
_cell_angle_beta 104.881(7)
_cell_angle_gamma 90.00
_cell_formula_units_Z 4
_cell_length_a 14.4839(10)
_cell_length_b 7.4506(4)
_cell_length_c 19.1676(13)
_cell_measurement_reflns_used 3289
_cell_measurement_temperature 105(6)
_cell_measurement_theta_max 25.0042
_cell_measurement_theta_min 2.9409
_cell_volume 1999.1(2)
_computing_cell_refinement
;
CrysAlisPro, Agilent Technologies,
Version 1.171.35.19 (release 27-10-2011 CrysAlis171 .NET)
(compiled Oct 27 2011,15:02:11)
;
_computing_data_collection
;
CrysAlisPro, Agilent Technologies,
Version 1.171.35.19 (release 27-10-2011 CrysAlis171 .NET)
(compiled Oct 27 2011,15:02:11)
;
_computing_data_reduction
;
CrysAlisPro, Agilent Technologies,
Version 1.171.35.19 (release 27-10-2011 CrysAlis171 .NET)
(compiled Oct 27 2011,15:02:11)
;
_computing_structure_refinement 'SHELXL-97 (Sheldrick, 1997)'
_computing_structure_solution 'SHELXS-97 (Sheldrick, 1990)'
_diffrn_ambient_temperature 105(6)
_diffrn_measured_fraction_theta_full 0.992
_diffrn_measured_fraction_theta_max 0.992
_diffrn_measurement_device_type 'oxford gemini s'
_diffrn_measurement_method '\w scans'
_diffrn_radiation_monochromator graphite
_diffrn_radiation_source 'fine-focus sealed tube'
_diffrn_radiation_type MoK\a
_diffrn_radiation_wavelength 0.71073
_diffrn_reflns_av_R_equivalents 0.0548
_diffrn_reflns_av_sigmaI/netI 0.0544
_diffrn_reflns_limit_h_max 17
_diffrn_reflns_limit_h_min -12
_diffrn_reflns_limit_k_max 8
_diffrn_reflns_limit_k_min -8
_diffrn_reflns_limit_l_max 22
_diffrn_reflns_limit_l_min -21
_diffrn_reflns_number 8977
_diffrn_reflns_theta_full 25.06
_diffrn_reflns_theta_max 25.06
_diffrn_reflns_theta_min 2.95
_diffrn_standards_decay_% 0
_diffrn_standards_interval_count 50
_diffrn_standards_interval_time 10
_diffrn_standards_number 2
_exptl_absorpt_coefficient_mu 1.579
_exptl_absorpt_correction_T_max 1.00000
_exptl_absorpt_correction_T_min 0.35777
_exptl_absorpt_correction_type multi-scan
_exptl_absorpt_process_details
;
CrysAlisPro, Agilent Technologies,
Version 1.171.35.19 (release 27-10-2011 CrysAlis171 .NET)
(compiled Oct 27 2011,15:02:11)
Empirical absorption correction using spherical harmonics,
 implemented in SCALE3 ABSPACK scaling algorithm.
;
_exptl_crystal_colour brown
_exptl_crystal_density_diffrn 1.695
_exptl_crystal_density_method 'not measured'
_exptl_crystal_description block
_exptl_crystal_F_000 1048
_exptl_crystal_size_max 0.4
_exptl_crystal_size_mid 0.4
_exptl_crystal_size_min 0.3
_refine_diff_density_max 0.918
_refine_diff_density_min -0.716
_refine_diff_density_rms 0.117
_refine_ls_extinction_method none
_refine_ls_goodness_of_fit_ref 0.964
_refine_ls_hydrogen_treatment constr
_refine_ls_matrix_type full
_refine_ls_number_parameters 280
_refine_ls_number_reflns 3523
_refine_ls_number_restraints 0
_refine_ls_restrained_S_all 0.964
_refine_ls_R_factor_all 0.0578
_refine_ls_R_factor_gt 0.0459
_refine_ls_shift/su_max 0.000
_refine_ls_shift/su_mean 0.000
_refine_ls_structure_factor_coef Fsqd
_refine_ls_weighting_details 'calc w=1/[\s^2^(Fo^2^)+(0.0764P)^2^+0.0000P] where P=(Fo^2^+2Fc^2^)/3'
_refine_ls_weighting_scheme calc
_refine_ls_wR_factor_gt 0.1089
_refine_ls_wR_factor_ref 0.1133
_reflns_number_gt 2746
_reflns_number_total 3523
_reflns_threshold_expression >2sigma(I)
_cod_data_source_file om500062h_si_002.cif
_cod_data_source_block speck-23a
_cod_original_sg_symbol_H-M 'P 2/n'
_cod_database_code 4082819

loop_
_symmetry_equiv_pos_as_xyz
'x, y, z'
'-x+1/2, y, -z+1/2'
'-x, -y, -z'
'x-1/2, -y, z-1/2'

loop_
_atom_site_label
_atom_site_type_symbol
_atom_site_fract_x
_atom_site_fract_y
_atom_site_fract_z
_atom_site_U_iso_or_equiv
_atom_site_adp_type
_atom_site_occupancy
_atom_site_symmetry_multiplicity
_atom_site_calc_flag
_atom_site_refinement_flags
C1 C 0.1755(2) 0.7444(5) 0.45989(17) 0.0194(7) Uani 1 1 d .
C2 C 0.2151(2) 0.8998(5) 0.44388(17) 0.0191(7) Uani 1 1 d .
C3 C 0.1725(2) 0.9647(4) 0.37244(17) 0.0192(7) Uani 1 1 d .
C4 C 0.1010(2) 0.8593(4) 0.33387(18) 0.0206(8) Uani 1 1 d .
C5 C 0.3307(3) 1.1238(5) 0.45604(19) 0.0278(8) Uani 1 1 d .
H5A H 0.3720 1.0671 0.4299 0.033 Uiso 1 1 calc R
H5B H 0.3696 1.2030 0.4920 0.033 Uiso 1 1 calc R
C6 C 0.2556(3) 1.2311(5) 0.40462(19) 0.0261(8) Uani 1 1 d .
H6A H 0.2127 1.2835 0.4304 0.031 Uiso 1 1 calc R
H6B H 0.2857 1.3283 0.3849 0.031 Uiso 1 1 calc R
C7 C 0.1957(2) 0.6391(5) 0.52633(17) 0.0198(7) Uani 1 1 d .
C8 C 0.1356(2) 0.4985(4) 0.54117(17) 0.0184(7) Uani 1 1 d .
H8 H 0.0792 0.4576 0.5100 0.022 Uiso 1 1 calc R
C9 C 0.1774(3) 0.4329(5) 0.61186(19) 0.0227(8) Uani 1 1 d .
H9 H 0.1533 0.3413 0.6350 0.027 Uiso 1 1 calc R
C10 C 0.2624(2) 0.5313(5) 0.64094(18) 0.0224(8) Uani 1 1 d .
H10 H 0.3038 0.5148 0.6864 0.027 Uiso 1 1 calc R
C11 C 0.2733(2) 0.6599(5) 0.58864(18) 0.0207(7) Uani 1 1 d .
H11 H 0.3227 0.7429 0.5942 0.025 Uiso 1 1 calc R
C12 C 0.0883(3) 0.9509(5) 0.59432(19) 0.0258(8) Uani 1 1 d .
H12 H 0.0892 1.0221 0.5547 0.031 Uiso 1 1 calc R
C13 C 0.0165(3) 0.8232(5) 0.5981(2) 0.0275(9) Uani 1 1 d .
H13 H -0.0376 0.7961 0.5615 0.033 Uiso 1 1 calc R
C14 C 0.0426(3) 0.7449(5) 0.66795(19) 0.0247(8) Uani 1 1 d .
H14 H 0.0085 0.6570 0.6852 0.030 Uiso 1 1 calc R
C15 C 0.1289(3) 0.8235(5) 0.70652(19) 0.0228(8) Uani 1 1 d .
H15 H 0.1618 0.7970 0.7538 0.027 Uiso 1 1 calc R
C16 C 0.1572(3) 0.9506(4) 0.66068(18) 0.0223(8) Uani 1 1 d .
H16 H 0.2119 1.0213 0.6727 0.027 Uiso 1 1 calc R
C17 C 0.0393(2) 0.8837(5) 0.26201(17) 0.0193(7) Uani 1 1 d .
C18 C -0.0529(2) 0.8041(5) 0.23345(18) 0.0220(8) Uani 1 1 d .
H18 H -0.0835 0.7254 0.2579 0.026 Uiso 1 1 calc R
C19 C -0.0896(2) 0.8658(5) 0.16171(17) 0.0211(8) Uani 1 1 d .
H19 H -0.1482 0.8348 0.1310 0.025 Uiso 1 1 calc R
C20 C -0.0209(2) 0.9836(4) 0.14487(18) 0.0210(8) Uani 1 1 d .
H20 H -0.0272 1.0435 0.1013 0.025 Uiso 1 1 calc R
C21 C 0.0584(2) 0.9938(4) 0.20582(18) 0.0205(7) Uani 1 1 d .
H21 H 0.1136 1.0605 0.2090 0.025 Uiso 1 1 calc R
C22 C 0.1251(2) 0.5194(4) 0.20336(18) 0.0215(8) Uani 1 1 d .
H22 H 0.1555 0.4892 0.2508 0.026 Uiso 1 1 calc R
C23 C 0.0343(2) 0.4587(4) 0.16371(18) 0.0217(8) Uani 1 1 d .
H23 H -0.0053 0.3811 0.1808 0.026 Uiso 1 1 calc R
C24 C 0.0134(3) 0.5352(5) 0.09382(18) 0.0221(8) Uani 1 1 d .
H24 H -0.0420 0.5177 0.0572 0.026 Uiso 1 1 calc R
C25 C 0.0930(2) 0.6446(5) 0.08962(18) 0.0238(8) Uani 1 1 d .
H25 H 0.0989 0.7100 0.0496 0.029 Uiso 1 1 calc R
C26 C 0.1617(2) 0.6353(5) 0.15759(18) 0.0223(8) Uani 1 1 d .
H26 H 0.2202 0.6945 0.1700 0.027 Uiso 1 1 calc R
O1 O 0.28786(16) 0.9874(3) 0.49161(12) 0.0221(5) Uani 1 1 d .
O2 O 0.20209(17) 1.1215(3) 0.34679(12) 0.0228(5) Uani 1 1 d .
S1 S 0.08504(6) 0.67674(12) 0.38614(4) 0.0201(2) Uani 1 1 d .
Fe1 Fe 0.14743(3) 0.70144(6) 0.61486(2) 0.01804(17) Uani 1 1 d .
Fe2 Fe 0.03578(3) 0.73313(6) 0.17075(2) 0.01723(16) Uani 1 1 d .

loop_
_atom_site_aniso_label
_atom_site_aniso_U_11
_atom_site_aniso_U_22
_atom_site_aniso_U_33
_atom_site_aniso_U_23
_atom_site_aniso_U_13
_atom_site_aniso_U_12
C1 0.0212(18) 0.0216(18) 0.0174(17) -0.0017(14) 0.0086(14) -0.0012(14)
C2 0.0201(17) 0.0214(19) 0.0188(17) -0.0017(14) 0.0103(14) -0.0001(14)
C3 0.0230(18) 0.0171(18) 0.0213(17) 0.0002(14) 0.0125(15) -0.0007(14)
C4 0.0262(19) 0.0157(18) 0.0248(18) -0.0014(14) 0.0157(15) -0.0006(15)
C5 0.034(2) 0.027(2) 0.0266(19) -0.0015(16) 0.0151(17) -0.0104(17)
C6 0.036(2) 0.022(2) 0.0239(19) -0.0022(15) 0.0143(17) -0.0083(16)
C7 0.0256(19) 0.0176(18) 0.0211(18) -0.0002(13) 0.0149(15) 0.0027(14)
C8 0.0216(18) 0.0168(18) 0.0208(17) -0.0058(14) 0.0126(15) 0.0012(14)
C9 0.029(2) 0.0140(18) 0.032(2) 0.0016(14) 0.0193(16) 0.0050(15)
C10 0.026(2) 0.0209(19) 0.0220(18) 0.0014(14) 0.0096(15) 0.0051(15)
C11 0.0217(18) 0.0172(18) 0.0271(18) -0.0016(14) 0.0133(15) -0.0008(14)
C12 0.033(2) 0.0187(19) 0.029(2) 0.0002(15) 0.0154(17) 0.0075(16)
C13 0.026(2) 0.027(2) 0.031(2) -0.0085(16) 0.0104(17) 0.0081(16)
C14 0.026(2) 0.024(2) 0.031(2) -0.0041(15) 0.0210(17) -0.0016(15)
C15 0.031(2) 0.0199(19) 0.0220(18) -0.0008(14) 0.0150(16) 0.0065(15)
C16 0.034(2) 0.0141(18) 0.0272(19) -0.0027(14) 0.0223(17) 0.0019(15)
C17 0.0239(18) 0.0168(18) 0.0205(17) -0.0030(14) 0.0119(14) 0.0025(15)
C18 0.0214(19) 0.025(2) 0.0233(18) -0.0034(14) 0.0135(15) 0.0028(15)
C19 0.0221(18) 0.0222(19) 0.0219(17) -0.0030(14) 0.0107(15) 0.0025(15)
C20 0.029(2) 0.0158(18) 0.0214(17) 0.0009(14) 0.0131(15) 0.0068(15)
C21 0.0286(19) 0.0129(18) 0.0247(18) -0.0021(14) 0.0153(15) -0.0013(15)
C22 0.029(2) 0.0181(18) 0.0197(17) -0.0014(14) 0.0102(15) 0.0065(15)
C23 0.031(2) 0.0117(17) 0.0284(19) -0.0032(14) 0.0182(16) 0.0004(14)
C24 0.028(2) 0.0194(19) 0.0212(17) -0.0046(14) 0.0115(15) -0.0009(15)
C25 0.034(2) 0.0206(19) 0.0226(18) -0.0016(15) 0.0180(16) 0.0042(16)
C26 0.0217(18) 0.022(2) 0.0275(19) -0.0038(15) 0.0148(15) 0.0041(15)
O1 0.0260(13) 0.0234(13) 0.0201(12) -0.0005(10) 0.0117(10) -0.0085(10)
O2 0.0303(13) 0.0208(13) 0.0213(12) 0.0000(10) 0.0139(11) -0.0049(11)
S1 0.0243(5) 0.0192(5) 0.0190(4) -0.0009(3) 0.0097(4) -0.0026(3)
Fe1 0.0226(3) 0.0165(3) 0.0185(3) 0.00013(19) 0.0117(2) 0.00117(19)
Fe2 0.0210(3) 0.0169(3) 0.0170(3) -0.00095(19) 0.0108(2) 0.0007(2)

loop_
_atom_type_symbol
_atom_type_description
_atom_type_scat_dispersion_real
_atom_type_scat_dispersion_imag
_atom_type_scat_source
C C 0.0033 0.0016 'International Tables Vol C Tables 4.2.6.8 and 6.1.1.4'
O O 0.0106 0.0060 'International Tables Vol C Tables 4.2.6.8 and 6.1.1.4'
S S 0.1246 0.1234 'International Tables Vol C Tables 4.2.6.8 and 6.1.1.4'
Fe Fe 0.3463 0.8444 'International Tables Vol C Tables 4.2.6.8 and 6.1.1.4'
H H 0.0000 0.0000 'International Tables Vol C Tables 4.2.6.8 and 6.1.1.4'

loop_
_geom_angle_atom_site_label_1
_geom_angle_atom_site_label_2
_geom_angle_atom_site_label_3
_geom_angle
C2 C1 C7 130.7(3)
C2 C1 S1 109.7(2)
C7 C1 S1 119.6(3)
C1 C2 O1 123.4(3)
C1 C2 C3 113.5(3)
O1 C2 C3 123.1(3)
C4 C3 O2 124.1(3)
C4 C3 C2 113.9(3)
O2 C3 C2 122.0(3)
C3 C4 C17 130.0(3)
C3 C4 S1 109.5(2)
C17 C4 S1 120.4(3)
O1 C5 C6 111.0(3)
O1 C5 H5A 109.4
C6 C5 H5A 109.4
O1 C5 H5B 109.4
C6 C5 H5B 109.4
H5A C5 H5B 108.0
O2 C6 C5 111.2(3)
O2 C6 H6A 109.4
C5 C6 H6A 109.4
O2 C6 H6B 109.4
C5 C6 H6B 109.4
H6A C6 H6B 108.0
C11 C7 C8 107.6(3)
C11 C7 C1 127.7(3)
C8 C7 C1 124.7(3)
C11 C7 Fe1 69.17(18)
C8 C7 Fe1 69.41(17)
C1 C7 Fe1 124.5(2)
C9 C8 C7 107.9(3)
C9 C8 Fe1 69.90(18)
C7 C8 Fe1 69.50(18)
C9 C8 H8 126.0
C7 C8 H8 126.0
Fe1 C8 H8 126.1
C10 C9 C8 108.1(3)
C10 C9 Fe1 69.69(19)
C8 C9 Fe1 69.50(18)
C10 C9 H9 125.9
C8 C9 H9 125.9
Fe1 C9 H9 126.5
C9 C10 C11 108.3(3)
C9 C10 Fe1 69.86(19)
C11 C10 Fe1 69.09(19)
C9 C10 H10 125.9
C11 C10 H10 125.9
Fe1 C10 H10 126.8
C7 C11 C10 108.1(3)
C7 C11 Fe1 70.03(18)
C10 C11 Fe1 70.09(19)
C7 C11 H11 126.0
C10 C11 H11 126.0
Fe1 C11 H11 125.5
C16 C12 C13 108.1(3)
C16 C12 Fe1 70.0(2)
C13 C12 Fe1 70.0(2)
C16 C12 H12 125.9
C13 C12 H12 125.9
Fe1 C12 H12 125.7
C14 C13 C12 107.6(3)
C14 C13 Fe1 70.1(2)
C12 C13 Fe1 69.3(2)
C14 C13 H13 126.2
C12 C13 H13 126.2
Fe1 C13 H13 126.0
C15 C14 C13 108.1(3)
C15 C14 Fe1 69.9(2)
C13 C14 Fe1 69.5(2)
C15 C14 H14 126.0
C13 C14 H14 126.0
Fe1 C14 H14 126.2
C14 C15 C16 108.1(3)
C14 C15 Fe1 70.14(19)
C16 C15 Fe1 69.21(18)
C14 C15 H15 126.0
C16 C15 H15 126.0
Fe1 C15 H15 126.3
C12 C16 C15 108.2(3)
C12 C16 Fe1 69.9(2)
C15 C16 Fe1 70.22(19)
C12 C16 H16 125.9
C15 C16 H16 125.9
Fe1 C16 H16 125.5
C18 C17 C21 106.8(3)
C18 C17 C4 126.7(3)
C21 C17 C4 126.5(3)
C18 C17 Fe2 68.58(18)
C21 C17 Fe2 69.09(18)
C4 C17 Fe2 127.7(2)
C19 C18 C17 108.4(3)
C19 C18 Fe2 69.41(19)
C17 C18 Fe2 70.53(18)
C19 C18 H18 125.8
C17 C18 H18 125.8
Fe2 C18 H18 125.8
C18 C19 C20 108.1(3)
C18 C19 Fe2 69.90(19)
C20 C19 Fe2 70.08(19)
C18 C19 H19 125.9
C20 C19 H19 125.9
Fe2 C19 H19 125.7
C21 C20 C19 108.2(3)
C21 C20 Fe2 70.04(19)
C19 C20 Fe2 69.10(19)
C21 C20 H20 125.9
C19 C20 H20 125.9
Fe2 C20 H20 126.5
C20 C21 C17 108.4(3)
C20 C21 Fe2 69.60(19)
C17 C21 Fe2 70.13(18)
C20 C21 H21 125.8
C17 C21 H21 125.8
Fe2 C21 H21 126.1
C23 C22 C26 107.7(3)
C23 C22 Fe2 69.92(19)
C26 C22 Fe2 69.32(19)
C23 C22 H22 126.1
C26 C22 H22 126.1
Fe2 C22 H22 126.2
C22 C23 C24 108.8(3)
C22 C23 Fe2 69.67(19)
C24 C23 Fe2 69.88(19)
C22 C23 H23 125.6
C24 C23 H23 125.6
Fe2 C23 H23 126.4
C23 C24 C25 107.7(3)
C23 C24 Fe2 69.73(19)
C25 C24 Fe2 69.55(19)
C23 C24 H24 126.2
C25 C24 H24 126.2
Fe2 C24 H24 126.1
C26 C25 C24 107.7(3)
C26 C25 Fe2 69.22(18)
C24 C25 Fe2 69.62(18)
C26 C25 H25 126.1
C24 C25 H25 126.1
Fe2 C25 H25 126.6
C25 C26 C22 108.0(3)
C25 C26 Fe2 70.05(19)
C22 C26 Fe2 69.80(18)
C25 C26 H26 126.0
C22 C26 H26 126.0
Fe2 C26 H26 125.7
C2 O1 C5 111.6(3)
C3 O2 C6 111.3(2)
C1 S1 C4 93.33(16)
C11 Fe1 C12 116.67(14)
C11 Fe1 C16 106.08(14)
C12 Fe1 C16 40.10(14)
C11 Fe1 C8 68.84(13)
C12 Fe1 C8 125.66(14)
C16 Fe1 C8 162.29(13)
C11 Fe1 C7 40.80(13)
C12 Fe1 C7 105.20(14)
C16 Fe1 C7 124.18(14)
C8 Fe1 C7 41.09(13)
C11 Fe1 C10 40.82(13)
C12 Fe1 C10 152.15(15)
C16 Fe1 C10 119.67(14)
C8 Fe1 C10 68.31(14)
C7 Fe1 C10 68.49(13)
C11 Fe1 C9 68.61(14)
C12 Fe1 C9 164.52(15)
C16 Fe1 C9 155.04(14)
C8 Fe1 C9 40.59(13)
C7 Fe1 C9 68.65(14)
C10 Fe1 C9 40.46(14)
C11 Fe1 C13 151.56(15)
C12 Fe1 C13 40.75(15)
C16 Fe1 C13 67.94(14)
C8 Fe1 C13 107.97(14)
C7 Fe1 C13 117.99(14)
C10 Fe1 C13 166.36(15)
C9 Fe1 C13 128.36(15)
C11 Fe1 C15 126.85(14)
C12 Fe1 C15 67.77(14)
C16 Fe1 C15 40.57(13)
C8 Fe1 C15 155.57(14)
C7 Fe1 C15 162.86(14)
C10 Fe1 C15 109.94(14)
C9 Fe1 C15 122.03(14)
C13 Fe1 C15 67.65(14)
C11 Fe1 C14 165.22(14)
C12 Fe1 C14 68.03(14)
C16 Fe1 C14 67.84(14)
C8 Fe1 C14 121.03(14)
C7 Fe1 C14 153.78(14)
C10 Fe1 C14 129.25(14)
C9 Fe1 C14 110.83(14)
C13 Fe1 C14 40.37(14)
C15 Fe1 C14 39.98(14)
C19 Fe2 C26 165.88(14)
C19 Fe2 C18 40.69(13)
C26 Fe2 C18 152.08(14)
C19 Fe2 C22 152.19(14)
C26 Fe2 C22 40.88(13)
C18 Fe2 C22 117.78(14)
C19 Fe2 C20 40.82(14)
C26 Fe2 C20 127.70(14)
C18 Fe2 C20 68.45(14)
C22 Fe2 C20 165.05(14)
C19 Fe2 C23 119.01(14)
C26 Fe2 C23 68.28(14)
C18 Fe2 C23 107.43(14)
C22 Fe2 C23 40.40(13)
C20 Fe2 C23 153.72(14)
C19 Fe2 C25 128.13(13)
C26 Fe2 C25 40.73(13)
C18 Fe2 C25 165.49(14)
C22 Fe2 C25 68.53(14)
C20 Fe2 C25 108.95(14)
C23 Fe2 C25 68.19(14)
C19 Fe2 C24 108.38(14)
C26 Fe2 C24 68.61(14)
C18 Fe2 C24 127.04(14)
C22 Fe2 C24 68.33(14)
C20 Fe2 C24 120.10(14)
C23 Fe2 C24 40.39(13)
C25 Fe2 C24 40.83(14)
C19 Fe2 C21 68.44(14)
C26 Fe2 C21 107.79(14)
C18 Fe2 C21 68.54(13)
C22 Fe2 C21 126.92(13)
C20 Fe2 C21 40.36(13)
C23 Fe2 C21 164.44(13)
C25 Fe2 C21 119.39(14)
C24 Fe2 C21 153.82(14)
C19 Fe2 C17 68.66(13)
C26 Fe2 C17 118.04(13)
C18 Fe2 C17 40.89(13)
C22 Fe2 C17 106.72(13)
C20 Fe2 C17 68.39(13)
C23 Fe2 C17 126.49(13)
C25 Fe2 C17 152.79(14)
C24 Fe2 C17 164.41(14)
C21 Fe2 C17 40.78(13)

loop_
_geom_bond_atom_site_label_1
_geom_bond_atom_site_label_2
_geom_bond_distance
C1 C2 1.362(5)
C1 C7 1.460(5)
C1 S1 1.738(3)
C2 O1 1.370(4)
C2 C3 1.434(4)
C3 C4 1.358(5)
C3 O2 1.377(4)
C4 C17 1.448(5)
C4 S1 1.739(3)
C5 O1 1.449(4)
C5 C6 1.498(5)
C5 H5A 0.9700
C5 H5B 0.9700
C6 O2 1.434(4)
C6 H6A 0.9700
C6 H6B 0.9700
C7 C11 1.423(5)
C7 C8 1.437(5)
C7 Fe1 2.047(3)
C8 C9 1.421(5)
C8 Fe1 2.046(3)
C8 H8 0.9300
C9 C10 1.418(5)
C9 Fe1 2.051(3)
C9 H9 0.9300
C10 C11 1.425(5)
C10 Fe1 2.049(3)
C10 H10 0.9300
C11 Fe1 2.036(3)
C11 H11 0.9300
C12 C16 1.400(5)
C12 C13 1.425(5)
C12 Fe1 2.042(3)
C12 H12 0.9300
C13 C14 1.419(5)
C13 Fe1 2.052(4)
C13 H13 0.9300
C14 C15 1.407(5)
C14 Fe1 2.060(3)
C14 H14 0.9300
C15 C16 1.421(5)
C15 Fe1 2.056(3)
C15 H15 0.9300
C16 Fe1 2.043(3)
C16 H16 0.9300
C17 C18 1.436(5)
C17 C21 1.436(5)
C17 Fe2 2.068(3)
C18 C19 1.417(5)
C18 Fe2 2.042(3)
C18 H18 0.9300
C19 C20 1.424(5)
C19 Fe2 2.035(3)
C19 H19 0.9300
C20 C21 1.415(5)
C20 Fe2 2.048(3)
C20 H20 0.9300
C21 Fe2 2.054(3)
C21 H21 0.9300
C22 C23 1.414(5)
C22 C26 1.427(5)
C22 Fe2 2.046(3)
C22 H22 0.9300
C23 C24 1.416(5)
C23 Fe2 2.049(3)
C23 H23 0.9300
C24 C25 1.431(5)
C24 Fe2 2.051(3)
C24 H24 0.9300
C25 C26 1.423(5)
C25 Fe2 2.050(3)
C25 H25 0.9300
C26 Fe2 2.039(3)
C26 H26 0.9300

loop_
_geom_torsion_atom_site_label_1
_geom_torsion_atom_site_label_2
_geom_torsion_atom_site_label_3
_geom_torsion_atom_site_label_4
_geom_torsion
C7 C1 C2 O1 1.5(6)
S1 C1 C2 O1 179.4(2)
C7 C1 C2 C3 -177.8(3)
S1 C1 C2 C3 0.2(4)
C1 C2 C3 C4 -0.2(4)
O1 C2 C3 C4 -179.5(3)
C1 C2 C3 O2 179.1(3)
O1 C2 C3 O2 -0.2(5)
O2 C3 C4 C17 -2.0(6)
C2 C3 C4 C17 177.3(3)
O2 C3 C4 S1 -179.1(2)
C2 C3 C4 S1 0.2(4)
O1 C5 C6 O2 -64.3(4)
C2 C1 C7 C11 -10.6(6)
S1 C1 C7 C11 171.7(3)
C2 C1 C7 C8 166.2(4)
S1 C1 C7 C8 -11.5(5)
C2 C1 C7 Fe1 78.6(5)
S1 C1 C7 Fe1 -99.1(3)
C11 C7 C8 C9 -0.7(4)
C1 C7 C8 C9 -178.0(3)
Fe1 C7 C8 C9 -59.6(2)
C11 C7 C8 Fe1 58.8(2)
C1 C7 C8 Fe1 -118.5(3)
C7 C8 C9 C10 0.1(4)
Fe1 C8 C9 C10 -59.2(2)
C7 C8 C9 Fe1 59.3(2)
C8 C9 C10 C11 0.5(4)
Fe1 C9 C10 C11 -58.6(2)
C8 C9 C10 Fe1 59.1(2)
C8 C7 C11 C10 1.0(4)
C1 C7 C11 C10 178.2(3)
Fe1 C7 C11 C10 60.0(2)
C8 C7 C11 Fe1 -59.0(2)
C1 C7 C11 Fe1 118.2(3)
C9 C10 C11 C7 -0.9(4)
Fe1 C10 C11 C7 -60.0(2)
C9 C10 C11 Fe1 59.0(2)
C16 C12 C13 C14 0.1(4)
Fe1 C12 C13 C14 59.9(2)
C16 C12 C13 Fe1 -59.8(2)
C12 C13 C14 C15 0.1(4)
Fe1 C13 C14 C15 59.5(2)
C12 C13 C14 Fe1 -59.4(2)
C13 C14 C15 C16 -0.3(4)
Fe1 C14 C15 C16 59.0(2)
C13 C14 C15 Fe1 -59.3(2)
C13 C12 C16 C15 -0.2(4)
Fe1 C12 C16 C15 -60.1(2)
C13 C12 C16 Fe1 59.8(2)
C14 C15 C16 C12 0.3(4)
Fe1 C15 C16 C12 59.9(2)
C14 C15 C16 Fe1 -59.6(2)
C3 C4 C17 C18 -157.6(4)
S1 C4 C17 C18 19.2(5)
C3 C4 C17 C21 21.8(6)
S1 C4 C17 C21 -161.4(3)
C3 C4 C17 Fe2 112.4(4)
S1 C4 C17 Fe2 -70.8(4)
C21 C17 C18 C19 -0.6(4)
C4 C17 C18 C19 178.9(3)
Fe2 C17 C18 C19 -59.3(2)
C21 C17 C18 Fe2 58.7(2)
C4 C17 C18 Fe2 -121.8(3)
C17 C18 C19 C20 0.1(4)
Fe2 C18 C19 C20 -59.9(2)
C17 C18 C19 Fe2 60.0(2)
C18 C19 C20 C21 0.5(4)
Fe2 C19 C20 C21 -59.3(2)
C18 C19 C20 Fe2 59.8(2)
C19 C20 C21 C17 -0.8(4)
Fe2 C20 C21 C17 -59.6(2)
C19 C20 C21 Fe2 58.7(2)
C18 C17 C21 C20 0.9(4)
C4 C17 C21 C20 -178.6(3)
Fe2 C17 C21 C20 59.3(2)
C18 C17 C21 Fe2 -58.4(2)
C4 C17 C21 Fe2 122.1(3)
C26 C22 C23 C24 -0.1(4)
Fe2 C22 C23 C24 59.1(2)
C26 C22 C23 Fe2 -59.2(2)
C22 C23 C24 C25 0.5(4)
Fe2 C23 C24 C25 59.4(2)
C22 C23 C24 Fe2 -59.0(2)
C23 C24 C25 C26 -0.6(4)
Fe2 C24 C25 C26 58.9(2)
C23 C24 C25 Fe2 -59.5(2)
C24 C25 C26 C22 0.6(4)
Fe2 C25 C26 C22 59.7(2)
C24 C25 C26 Fe2 -59.2(2)
C23 C22 C26 C25 -0.3(4)
Fe2 C22 C26 C25 -59.9(2)
C23 C22 C26 Fe2 59.6(2)
C1 C2 O1 C5 166.7(3)
C3 C2 O1 C5 -14.1(4)
C6 C5 O1 C2 44.3(4)
C4 C3 O2 C6 161.7(3)
C2 C3 O2 C6 -17.6(4)
C5 C6 O2 C3 48.2(4)
C2 C1 S1 C4 -0.1(3)
C7 C1 S1 C4 178.1(3)
C3 C4 S1 C1 -0.1(3)
C17 C4 S1 C1 -177.5(3)
C7 C11 Fe1 C12 -82.4(2)
C10 C11 Fe1 C12 158.8(2)
C7 C11 Fe1 C16 -124.1(2)
C10 C11 Fe1 C16 117.0(2)
C7 C11 Fe1 C8 38.0(2)
C10 C11 Fe1 C8 -80.9(2)
C10 C11 Fe1 C7 -118.9(3)
C7 C11 Fe1 C10 118.9(3)
C7 C11 Fe1 C9 81.7(2)
C10 C11 Fe1 C9 -37.2(2)
C7 C11 Fe1 C13 -50.9(4)
C10 C11 Fe1 C13 -169.8(3)
C7 C11 Fe1 C15 -163.6(2)
C10 C11 Fe1 C15 77.5(2)
C7 C11 Fe1 C14 172.4(5)
C10 C11 Fe1 C14 53.5(6)
C16 C12 Fe1 C11 -83.4(2)
C13 C12 Fe1 C11 157.6(2)
C13 C12 Fe1 C16 -119.0(3)
C16 C12 Fe1 C8 -165.52(19)
C13 C12 Fe1 C8 75.5(2)
C16 C12 Fe1 C7 -125.5(2)
C13 C12 Fe1 C7 115.5(2)
C16 C12 Fe1 C10 -52.9(4)
C13 C12 Fe1 C10 -172.0(3)
C16 C12 Fe1 C9 170.1(5)
C13 C12 Fe1 C9 51.1(6)
C16 C12 Fe1 C13 119.0(3)
C16 C12 Fe1 C15 37.9(2)
C13 C12 Fe1 C15 -81.1(2)
C16 C12 Fe1 C14 81.2(2)
C13 C12 Fe1 C14 -37.8(2)
C12 C16 Fe1 C11 112.5(2)
C15 C16 Fe1 C11 -128.5(2)
C15 C16 Fe1 C12 119.0(3)
C12 C16 Fe1 C8 41.9(5)
C15 C16 Fe1 C8 160.9(4)
C12 C16 Fe1 C7 71.7(2)
C15 C16 Fe1 C7 -169.4(2)
C12 C16 Fe1 C10 154.6(2)
C15 C16 Fe1 C10 -86.5(2)
C12 C16 Fe1 C9 -173.8(3)
C15 C16 Fe1 C9 -54.8(4)
C12 C16 Fe1 C13 -38.0(2)
C15 C16 Fe1 C13 80.9(2)
C12 C16 Fe1 C15 -119.0(3)
C12 C16 Fe1 C14 -81.8(2)
C15 C16 Fe1 C14 37.2(2)
C9 C8 Fe1 C11 81.4(2)
C7 C8 Fe1 C11 -37.71(19)
C9 C8 Fe1 C12 -170.2(2)
C7 C8 Fe1 C12 70.6(2)
C9 C8 Fe1 C16 157.8(4)
C7 C8 Fe1 C16 38.7(5)
C9 C8 Fe1 C7 119.1(3)
C9 C8 Fe1 C10 37.4(2)
C7 C8 Fe1 C10 -81.7(2)
C7 C8 Fe1 C9 -119.1(3)
C9 C8 Fe1 C13 -128.6(2)
C7 C8 Fe1 C13 112.3(2)
C9 C8 Fe1 C15 -53.3(4)
C7 C8 Fe1 C15 -172.4(3)
C9 C8 Fe1 C14 -86.3(2)
C7 C8 Fe1 C14 154.6(2)
C8 C7 Fe1 C11 119.2(3)
C1 C7 Fe1 C11 -122.1(4)
C11 C7 Fe1 C12 113.4(2)
C8 C7 Fe1 C12 -127.4(2)
C1 C7 Fe1 C12 -8.8(3)
C11 C7 Fe1 C16 74.1(2)
C8 C7 Fe1 C16 -166.7(2)
C1 C7 Fe1 C16 -48.1(3)
C11 C7 Fe1 C8 -119.2(3)
C1 C7 Fe1 C8 118.7(4)
C11 C7 Fe1 C10 -38.0(2)
C8 C7 Fe1 C10 81.2(2)
C1 C7 Fe1 C10 -160.1(3)
C11 C7 Fe1 C9 -81.6(2)
C8 C7 Fe1 C9 37.6(2)
C1 C7 Fe1 C9 156.3(3)
C11 C7 Fe1 C13 155.3(2)
C8 C7 Fe1 C13 -85.5(2)
C1 C7 Fe1 C13 33.1(3)
C11 C7 Fe1 C15 50.1(5)
C8 C7 Fe1 C15 169.3(4)
C1 C7 Fe1 C15 -72.1(6)
C11 C7 Fe1 C14 -175.6(3)
C8 C7 Fe1 C14 -56.4(4)
C1 C7 Fe1 C14 62.2(5)
C9 C10 Fe1 C11 -119.9(3)
C9 C10 Fe1 C12 -163.7(3)
C11 C10 Fe1 C12 -43.8(4)
C9 C10 Fe1 C16 160.04(19)
C11 C10 Fe1 C16 -80.1(2)
C9 C10 Fe1 C8 -37.54(19)
C11 C10 Fe1 C8 82.3(2)
C9 C10 Fe1 C7 -81.9(2)
C11 C10 Fe1 C7 38.0(2)
C11 C10 Fe1 C9 119.9(3)
C9 C10 Fe1 C13 39.1(7)
C11 C10 Fe1 C13 159.0(5)
C9 C10 Fe1 C15 116.4(2)
C11 C10 Fe1 C15 -123.8(2)
C9 C10 Fe1 C14 75.5(2)
C11 C10 Fe1 C14 -164.6(2)
C10 C9 Fe1 C11 37.50(19)
C8 C9 Fe1 C11 -82.0(2)
C10 C9 Fe1 C12 150.6(5)
C8 C9 Fe1 C12 31.0(6)
C10 C9 Fe1 C16 -44.6(4)
C8 C9 Fe1 C16 -164.2(3)
C10 C9 Fe1 C8 119.5(3)
C10 C9 Fe1 C7 81.5(2)
C8 C9 Fe1 C7 -38.06(19)
C8 C9 Fe1 C10 -119.5(3)
C10 C9 Fe1 C13 -169.1(2)
C8 C9 Fe1 C13 71.4(2)
C10 C9 Fe1 C15 -83.5(2)
C8 C9 Fe1 C15 157.0(2)
C10 C9 Fe1 C14 -126.7(2)
C8 C9 Fe1 C14 113.8(2)
C14 C13 Fe1 C11 -164.3(3)
C12 C13 Fe1 C11 -45.6(4)
C14 C13 Fe1 C12 -118.7(3)
C14 C13 Fe1 C16 -81.3(2)
C12 C13 Fe1 C16 37.4(2)
C14 C13 Fe1 C8 117.1(2)
C12 C13 Fe1 C8 -124.2(2)
C14 C13 Fe1 C7 160.6(2)
C12 C13 Fe1 C7 -80.7(2)
C14 C13 Fe1 C10 45.2(7)
C12 C13 Fe1 C10 163.9(5)
C14 C13 Fe1 C9 76.7(3)
C12 C13 Fe1 C9 -164.6(2)
C14 C13 Fe1 C15 -37.3(2)
C12 C13 Fe1 C15 81.4(2)
C12 C13 Fe1 C14 118.7(3)
C14 C15 Fe1 C11 -170.7(2)
C16 C15 Fe1 C11 69.9(3)
C14 C15 Fe1 C12 81.9(2)
C16 C15 Fe1 C12 -37.5(2)
C14 C15 Fe1 C16 119.4(3)
C14 C15 Fe1 C8 -46.7(4)
C16 C15 Fe1 C8 -166.1(3)
C14 C15 Fe1 C7 150.5(4)
C16 C15 Fe1 C7 31.2(6)
C14 C15 Fe1 C10 -127.9(2)
C16 C15 Fe1 C10 112.7(2)
C14 C15 Fe1 C9 -84.6(2)
C16 C15 Fe1 C9 156.0(2)
C14 C15 Fe1 C13 37.7(2)
C16 C15 Fe1 C13 -81.7(2)
C16 C15 Fe1 C14 -119.4(3)
C15 C14 Fe1 C11 30.5(6)
C13 C14 Fe1 C11 149.7(5)
C15 C14 Fe1 C12 -81.2(2)
C13 C14 Fe1 C12 38.1(2)
C15 C14 Fe1 C16 -37.7(2)
C13 C14 Fe1 C16 81.5(2)
C15 C14 Fe1 C8 159.4(2)
C13 C14 Fe1 C8 -81.3(2)
C15 C14 Fe1 C7 -160.8(3)
C13 C14 Fe1 C7 -41.6(4)
C15 C14 Fe1 C10 73.2(3)
C13 C14 Fe1 C10 -167.5(2)
C15 C14 Fe1 C9 115.4(2)
C13 C14 Fe1 C9 -125.3(2)
C15 C14 Fe1 C13 -119.3(3)
C13 C14 Fe1 C15 119.3(3)
C18 C19 Fe2 C26 -158.8(5)
C20 C19 Fe2 C26 -39.8(6)
C20 C19 Fe2 C18 119.0(3)
C18 C19 Fe2 C22 47.7(4)
C20 C19 Fe2 C22 166.7(3)
C18 C19 Fe2 C20 -119.0(3)
C18 C19 Fe2 C23 83.1(2)
C20 C19 Fe2 C23 -157.89(19)
C18 C19 Fe2 C25 167.1(2)
C20 C19 Fe2 C25 -73.9(2)
C18 C19 Fe2 C24 126.0(2)
C20 C19 Fe2 C24 -115.1(2)
C18 C19 Fe2 C21 -81.7(2)
C20 C19 Fe2 C21 37.25(19)
C18 C19 Fe2 C17 -37.8(2)
C20 C19 Fe2 C17 81.2(2)
C25 C26 Fe2 C19 -42.5(7)
C22 C26 Fe2 C19 -161.4(5)
C25 C26 Fe2 C18 167.7(3)
C22 C26 Fe2 C18 48.8(4)
C25 C26 Fe2 C22 119.0(3)
C25 C26 Fe2 C20 -74.4(2)
C22 C26 Fe2 C20 166.62(19)
C25 C26 Fe2 C23 81.4(2)
C22 C26 Fe2 C23 -37.60(19)
C22 C26 Fe2 C25 -119.0(3)
C25 C26 Fe2 C24 37.8(2)
C22 C26 Fe2 C24 -81.2(2)
C25 C26 Fe2 C21 -114.7(2)
C22 C26 Fe2 C21 126.38(19)
C25 C26 Fe2 C17 -157.8(2)
C22 C26 Fe2 C17 83.3(2)
C17 C18 Fe2 C19 -119.4(3)
C19 C18 Fe2 C26 169.1(3)
C17 C18 Fe2 C26 49.8(4)
C19 C18 Fe2 C22 -157.0(2)
C17 C18 Fe2 C22 83.6(2)
C19 C18 Fe2 C20 37.9(2)
C17 C18 Fe2 C20 -81.4(2)
C19 C18 Fe2 C23 -114.5(2)
C17 C18 Fe2 C23 126.1(2)
C19 C18 Fe2 C25 -44.4(6)
C17 C18 Fe2 C25 -163.8(5)
C19 C18 Fe2 C24 -74.2(3)
C17 C18 Fe2 C24 166.4(2)
C19 C18 Fe2 C21 81.5(2)
C17 C18 Fe2 C21 -37.91(19)
C19 C18 Fe2 C17 119.4(3)
C23 C22 Fe2 C19 51.4(4)
C26 C22 Fe2 C19 170.4(3)
C23 C22 Fe2 C26 -119.0(3)
C23 C22 Fe2 C18 84.5(2)
C26 C22 Fe2 C18 -156.54(19)
C23 C22 Fe2 C20 -164.2(5)
C26 C22 Fe2 C20 -45.2(6)
C26 C22 Fe2 C23 119.0(3)
C23 C22 Fe2 C25 -81.2(2)
C26 C22 Fe2 C25 37.8(2)
C23 C22 Fe2 C24 -37.09(19)
C26 C22 Fe2 C24 81.9(2)
C23 C22 Fe2 C21 167.49(19)
C26 C22 Fe2 C21 -73.5(2)
C23 C22 Fe2 C17 127.24(19)
C26 C22 Fe2 C17 -113.8(2)
C21 C20 Fe2 C19 119.6(3)
C21 C20 Fe2 C26 -71.8(2)
C19 C20 Fe2 C26 168.62(19)
C21 C20 Fe2 C18 81.8(2)
C19 C20 Fe2 C18 -37.82(19)
C21 C20 Fe2 C22 -35.8(6)
C19 C20 Fe2 C22 -155.4(5)
C21 C20 Fe2 C23 167.7(3)
C19 C20 Fe2 C23 48.0(4)
C21 C20 Fe2 C25 -113.4(2)
C19 C20 Fe2 C25 127.0(2)
C21 C20 Fe2 C24 -156.89(19)
C19 C20 Fe2 C24 83.5(2)
C19 C20 Fe2 C21 -119.6(3)
C21 C20 Fe2 C17 37.68(19)
C19 C20 Fe2 C17 -81.9(2)
C22 C23 Fe2 C19 -155.36(19)
C24 C23 Fe2 C19 84.5(2)
C22 C23 Fe2 C26 38.04(19)
C24 C23 Fe2 C26 -82.1(2)
C22 C23 Fe2 C18 -112.6(2)
C24 C23 Fe2 C18 127.2(2)
C24 C23 Fe2 C22 -120.1(3)
C22 C23 Fe2 C20 170.9(3)
C24 C23 Fe2 C20 50.8(4)
C22 C23 Fe2 C25 82.1(2)
C24 C23 Fe2 C25 -38.1(2)
C22 C23 Fe2 C24 120.1(3)
C22 C23 Fe2 C21 -40.2(6)
C24 C23 Fe2 C21 -160.3(4)
C22 C23 Fe2 C17 -71.5(2)
C24 C23 Fe2 C17 168.4(2)
C26 C25 Fe2 C19 167.9(2)
C24 C25 Fe2 C19 -72.8(3)
C24 C25 Fe2 C26 119.3(3)
C26 C25 Fe2 C18 -156.6(5)
C24 C25 Fe2 C18 -37.4(6)
C26 C25 Fe2 C22 -38.0(2)
C24 C25 Fe2 C22 81.3(2)
C26 C25 Fe2 C20 126.3(2)
C24 C25 Fe2 C20 -114.4(2)
C26 C25 Fe2 C23 -81.6(2)
C24 C25 Fe2 C23 37.7(2)
C26 C25 Fe2 C24 -119.3(3)
C26 C25 Fe2 C21 83.3(2)
C24 C25 Fe2 C21 -157.4(2)
C26 C25 Fe2 C17 46.9(4)
C24 C25 Fe2 C17 166.2(3)
C23 C24 Fe2 C19 -113.5(2)
C25 C24 Fe2 C19 127.6(2)
C23 C24 Fe2 C26 81.2(2)
C25 C24 Fe2 C26 -37.7(2)
C23 C24 Fe2 C18 -72.1(3)
C25 C24 Fe2 C18 169.0(2)
C23 C24 Fe2 C22 37.1(2)
C25 C24 Fe2 C22 -81.8(2)
C23 C24 Fe2 C20 -156.6(2)
C25 C24 Fe2 C20 84.4(2)
C25 C24 Fe2 C23 -118.9(3)
C23 C24 Fe2 C25 118.9(3)
C23 C24 Fe2 C21 168.2(3)
C25 C24 Fe2 C21 49.3(4)
C23 C24 Fe2 C17 -37.1(6)
C25 C24 Fe2 C17 -156.0(5)
C20 C21 Fe2 C19 -37.66(19)
C17 C21 Fe2 C19 81.9(2)
C20 C21 Fe2 C26 127.9(2)
C17 C21 Fe2 C26 -112.6(2)
C20 C21 Fe2 C18 -81.5(2)
C17 C21 Fe2 C18 38.01(19)
C20 C21 Fe2 C22 169.12(19)
C17 C21 Fe2 C22 -71.3(2)
C17 C21 Fe2 C20 119.6(3)
C20 C21 Fe2 C23 -159.3(5)
C17 C21 Fe2 C23 -39.8(6)
C20 C21 Fe2 C25 85.0(2)
C17 C21 Fe2 C25 -155.46(19)
C20 C21 Fe2 C24 50.3(4)
C17 C21 Fe2 C24 169.9(3)
C20 C21 Fe2 C17 -119.6(3)
C18 C17 Fe2 C19 37.6(2)
C21 C17 Fe2 C19 -81.3(2)
C4 C17 Fe2 C19 158.1(3)
C18 C17 Fe2 C26 -156.1(2)
C21 C17 Fe2 C26 85.0(2)
C4 C17 Fe2 C26 -35.6(3)
C21 C17 Fe2 C18 -118.9(3)
C4 C17 Fe2 C18 120.5(4)
C18 C17 Fe2 C22 -113.4(2)
C21 C17 Fe2 C22 127.7(2)
C4 C17 Fe2 C22 7.1(3)
C18 C17 Fe2 C20 81.6(2)
C21 C17 Fe2 C20 -37.30(19)
C4 C17 Fe2 C20 -157.9(3)
C18 C17 Fe2 C23 -73.4(2)
C21 C17 Fe2 C23 167.67(19)
C4 C17 Fe2 C23 47.1(4)
C18 C17 Fe2 C25 171.2(3)
C21 C17 Fe2 C25 52.3(4)
C4 C17 Fe2 C25 -68.3(4)
C18 C17 Fe2 C24 -44.4(6)
C21 C17 Fe2 C24 -163.2(5)
C4 C17 Fe2 C24 76.1(6)
C18 C17 Fe2 C21 118.9(3)
C4 C17 Fe2 C21 -120.6(4)
